data_7700482
loop_
_publ_author_name
'Sobottka, Sebastian'
'van der Meer, Margarethe Behr'
'Glais, Estelle'
'Albold, Uta'
'Suhr, Simon'
'Su, Cheng-Yong'
'Sarkar, Biprajit'

_publ_section_title
;
 A coordinatively unsaturated iridium complex with an unsymmetrical
 redox-active ligand: (spectro)electrochemical and reactivity studies.
;
_journal_issue 37
_journal_name_full 'Dalton transactions (Cambridge, England : 2003)'
_journal_page_first 13931
_journal_page_last 13942
_journal_paper_doi 10.1039/c9dt01597c
_journal_volume 48
_journal_year 2019
_chemical_formula_moiety 'C23 H28 B F4 Ir N2'
_chemical_formula_sum 'C23 H28 B F4 Ir N2'
_chemical_formula_weight 611.48
_space_group_crystal_system triclinic
_space_group_IT_number 2
_space_group_name_Hall '-P 1'
_space_group_name_H-M_alt 'P -1'
_symmetry_space_group_name_Hall '-P 1'
_symmetry_space_group_name_H-M 'P -1'
_atom_sites_solution_hydrogens mixed
_audit_creation_method SHELXL-2014/7
_audit_update_record
;
2019-05-03 deposited with the CCDC.    2019-07-08 downloaded from the CCDC.
;
_cell_angle_alpha 86.062(4)
_cell_angle_beta 72.464(4)
_cell_angle_gamma 89.848(4)
_cell_formula_units_Z 2
_cell_length_a 9.8859(17)
_cell_length_b 10.6665(19)
_cell_length_c 11.563(2)
_cell_measurement_reflns_used 3265
_cell_measurement_temperature 298(2)
_cell_measurement_theta_max 25.063
_cell_measurement_theta_min 1.852
_cell_volume 1159.7(4)
_computing_cell_refinement 'Smart Software'
_computing_data_collection 'Smart Software'
_computing_data_reduction 'Saint + (Bruker, 2009)'
_computing_molecular_graphics 'Diamond 3D, Version 4.0 (Brandenburg, 2014)'
_computing_publication_material shelxle
_computing_structure_refinement 'SHELXL-2014/7 (Sheldrick, 2014)'
_computing_structure_solution 'intrinsic phasing'
_diffrn_ambient_temperature 298(2)
_diffrn_measured_fraction_theta_full 0.997
_diffrn_measured_fraction_theta_max 0.997
_diffrn_measurement_device_type 'Bruker Smart AXS'
_diffrn_measurement_method 'omega scans'
_diffrn_radiation_type MoK\a
_diffrn_radiation_wavelength 0.71073
_diffrn_reflns_av_R_equivalents 0.0290
_diffrn_reflns_av_unetI/netI 0.0325
_diffrn_reflns_Laue_measured_fraction_full 0.997
_diffrn_reflns_Laue_measured_fraction_max 0.997
_diffrn_reflns_limit_h_max 11
_diffrn_reflns_limit_h_min -11
_diffrn_reflns_limit_k_max 12
_diffrn_reflns_limit_k_min -12
_diffrn_reflns_limit_l_max 12
_diffrn_reflns_limit_l_min -13
_diffrn_reflns_number 12766
_diffrn_reflns_point_group_measured_fraction_full 0.997
_diffrn_reflns_point_group_measured_fraction_max 0.997
_diffrn_reflns_theta_full 25.063
_diffrn_reflns_theta_max 25.063
_diffrn_reflns_theta_min 1.852
_diffrn_source 'fine-focus sealed tube'
_exptl_absorpt_coefficient_mu 5.801
_exptl_absorpt_correction_T_max 0.7452
_exptl_absorpt_correction_T_min 0.5677
_exptl_absorpt_correction_type multi-scan
_exptl_absorpt_process_details 'Blessing, 1995.'
_exptl_crystal_colour black
_exptl_crystal_density_diffrn 1.751
_exptl_crystal_description block
_exptl_crystal_F_000 596
_exptl_crystal_size_max 0.25
_exptl_crystal_size_mid 0.15
_exptl_crystal_size_min 0.14
_refine_diff_density_max 1.450
_refine_diff_density_min -1.246
_refine_diff_density_rms 0.131
_refine_ls_extinction_method none
_refine_ls_goodness_of_fit_ref 1.073
_refine_ls_hydrogen_treatment mixed
_refine_ls_matrix_type full
_refine_ls_number_parameters 301
_refine_ls_number_reflns 4106
_refine_ls_number_restraints 16
_refine_ls_restrained_S_all 1.077
_refine_ls_R_factor_all 0.0575
_refine_ls_R_factor_gt 0.0418
_refine_ls_shift/su_max 0.001
_refine_ls_shift/su_mean 0.000
_refine_ls_structure_factor_coef Fsqd
_refine_ls_weighting_details 'w=1/[\s^2^(Fo^2^)+(0.0554P)^2^+3.7992P] where P=(Fo^2^+2Fc^2^)/3'
_refine_ls_weighting_scheme calc
_refine_ls_wR_factor_gt 0.0998
_refine_ls_wR_factor_ref 0.1089
_reflns_Friedel_coverage 0.000
_reflns_number_gt 3265
_reflns_number_total 4106
_reflns_threshold_expression 'I > 2\s(I)'
_cod_data_source_file c9dt01597c2.cif
_cod_data_source_block '[2]BF4'
_cod_depositor_comments 'Adding full bibliography for 7700482--7700484.cif.'
_cod_database_code 7700482
_shelx_shelxl_version_number 2014/7
_shelx_space_group_comment
;
The symmetry employed for this shelxl refinement is uniquely defined
by the following loop, which should always be used as a source of
symmetry information in preference to the above space-group names.
They are only intended as comments.
;

loop_
_space_group_symop_operation_xyz
'x, y, z'
'-x, -y, -z'

loop_
_atom_site_label
_atom_site_type_symbol
_atom_site_fract_x
_atom_site_fract_y
_atom_site_fract_z
_atom_site_U_iso_or_equiv
_atom_site_adp_type
_atom_site_occupancy
_atom_site_site_symmetry_order
_atom_site_calc_flag
_atom_site_refinement_flags_posn
_atom_site_refinement_flags_adp
_atom_site_refinement_flags_occupancy
_atom_site_disorder_assembly
_atom_site_disorder_group
Ir1 Ir 0.56117(3) 0.64916(3) 0.72852(4) 0.05667(15) Uani 1 1 d . . . . .
N1 N 0.5418(7) 0.4643(5) 0.7537(6) 0.0490(16) Uani 1 1 d . . . . .
H1 H 0.617(8) 0.407(7) 0.750(6) 0.05(2) Uiso 1 1 d . . . . .
N2 N 0.3548(6) 0.6229(6) 0.7633(6) 0.0468(15) Uani 1 1 d . . . . .
C1 C 0.4116(8) 0.4135(7) 0.7808(7) 0.0438(17) Uani 1 1 d . . . . .
C2 C 0.3038(8) 0.5040(7) 0.7861(7) 0.0465(18) Uani 1 1 d . . . . .
C3 C 0.1630(9) 0.4614(8) 0.8139(8) 0.061(2) Uani 1 1 d . . . . .
H3 H 0.0911 0.5188 0.8177 0.073 Uiso 1 1 calc R U . . .
C4 C 0.1310(10) 0.3361(9) 0.8355(9) 0.069(3) Uani 1 1 d . . . . .
H4 H 0.0370 0.3088 0.8549 0.083 Uiso 1 1 calc R U . . .
C5 C 0.2374(9) 0.2482(8) 0.8290(8) 0.060(2) Uani 1 1 d . . . . .
H5 H 0.2129 0.1631 0.8428 0.072 Uiso 1 1 calc R U . . .
C6 C 0.3747(9) 0.2835(7) 0.8031(7) 0.054(2) Uani 1 1 d . . . . .
H6 H 0.4442 0.2238 0.7998 0.065 Uiso 1 1 calc R U . . .
C7 C 0.2578(8) 0.7225(7) 0.7637(10) 0.066(3) Uani 1 1 d . . . . .
C8 C 0.2240(11) 0.7604(10) 0.6597(13) 0.091(4) Uani 1 1 d . . . . .
H8 H 0.2621 0.7213 0.5878 0.109 Uiso 1 1 calc R U . . .
C9 C 0.1303(16) 0.8598(13) 0.666(2) 0.150(8) Uani 1 1 d . . . . .
H9 H 0.1040 0.8863 0.5977 0.180 Uiso 1 1 calc R U . . .
C10 C 0.0771(15) 0.9183(13) 0.770(3) 0.164(11) Uani 1 1 d . . . . .
H10 H 0.0166 0.9855 0.7721 0.197 Uiso 1 1 calc R U . . .
C11 C 0.1109(14) 0.8802(12) 0.873(2) 0.140(7) Uani 1 1 d . . . . .
H11 H 0.0722 0.9213 0.9433 0.168 Uiso 1 1 calc R U . . .
C12 C 0.2034(10) 0.7797(9) 0.8738(13) 0.095(4) Uani 1 1 d . . . . .
H12 H 0.2271 0.7528 0.9434 0.114 Uiso 1 1 calc R U . . .
C13A C 0.481(3) 0.610(2) 0.945(2) 0.089(6) Uiso 0.5 1 d . . P A 1
H13A H 0.5605 0.6141 0.9758 0.134 Uiso 0.5 1 calc R U P A 1
H13B H 0.4138 0.6727 0.9795 0.134 Uiso 0.5 1 calc R U P A 1
H13C H 0.4367 0.5284 0.9652 0.134 Uiso 0.5 1 calc R U P A 1
C13B C 0.554(2) 0.586(2) 0.5378(18) 0.077(5) Uiso 0.5 1 d . . P A 2
H13D H 0.6491 0.5859 0.4830 0.116 Uiso 0.5 1 calc R U P A 2
H13E H 0.5128 0.5035 0.5481 0.116 Uiso 0.5 1 calc R U P A 2
H13F H 0.4985 0.6442 0.5051 0.116 Uiso 0.5 1 calc R U P A 2
C20 C 0.6146(8) 0.8513(6) 0.6848(7) 0.0464(18) Uani 1 1 d . . . . .
C21 C 0.6468(9) 0.8105(7) 0.7941(8) 0.056(2) Uani 1 1 d . . . . .
C22 C 0.7480(8) 0.7128(7) 0.7696(8) 0.052(2) Uani 1 1 d . . . . .
C23 C 0.7829(8) 0.6963(7) 0.6451(9) 0.059(2) Uani 1 1 d . . . . .
C24 C 0.7002(12) 0.7818(8) 0.5919(9) 0.073(3) Uani 1 1 d . . . . .
C25 C 0.713(3) 0.8008(17) 0.4627(12) 0.197(11) Uani 1 1 d . . . . .
H25A H 0.7612 0.7313 0.4209 0.296 Uiso 1 1 calc R U . . .
H25B H 0.7655 0.8772 0.4294 0.296 Uiso 1 1 calc R U . . .
H25C H 0.6198 0.8066 0.4530 0.296 Uiso 1 1 calc R U . . .
C26 C 0.8924(13) 0.6095(11) 0.5755(12) 0.106(4) Uani 1 1 d . . . . .
H26A H 0.8635 0.5800 0.5098 0.160 Uiso 1 1 calc R U . . .
H26B H 0.9021 0.5392 0.6287 0.160 Uiso 1 1 calc R U . . .
H26C H 0.9818 0.6537 0.5434 0.160 Uiso 1 1 calc R U . . .
C27 C 0.8144(12) 0.6478(10) 0.8564(11) 0.087(3) Uani 1 1 d . . . . .
H27A H 0.8297 0.5614 0.8383 0.131 Uiso 1 1 calc R U . . .
H27B H 0.7527 0.6518 0.9379 0.131 Uiso 1 1 calc R U . . .
H27C H 0.9037 0.6881 0.8489 0.131 Uiso 1 1 calc R U . . .
C28 C 0.5897(18) 0.8693(13) 0.9117(11) 0.126(6) Uani 1 1 d . . . . .
H28A H 0.6618 0.9220 0.9244 0.190 Uiso 1 1 calc R U . . .
H28B H 0.5612 0.8048 0.9768 0.190 Uiso 1 1 calc R U . . .
H28C H 0.5093 0.9190 0.9097 0.190 Uiso 1 1 calc R U . . .
C29 C 0.5187(10) 0.9564(7) 0.6721(10) 0.069(3) Uani 1 1 d . . . . .
H29A H 0.5740 1.0322 0.6422 0.104 Uiso 1 1 calc R U . . .
H29B H 0.4516 0.9684 0.7499 0.104 Uiso 1 1 calc R U . . .
H29C H 0.4689 0.9362 0.6160 0.104 Uiso 1 1 calc R U . . .
B1 B 0.8024(8) 0.2140(7) 0.7419(9) 0.090(4) Uani 1 1 d D . . . .
F4A F 0.7315(16) 0.2304(16) 0.6542(14) 0.132(4) Uani 0.512(9) 1 d D . P B 3
F3A F 0.794(4) 0.3269(11) 0.798(2) 0.113(8) Uani 0.512(9) 1 d D . P B 3
F2A F 0.9423(15) 0.180(3) 0.688(2) 0.150(8) Uani 0.512(9) 1 d D . P B 3
F1A F 0.7155(18) 0.1253(15) 0.8254(15) 0.142(5) Uani 0.512(9) 1 d D . P B 3
F3 F 0.818(4) 0.3437(9) 0.744(3) 0.113(8) Uani 0.488(9) 1 d D . P B 4
F4 F 0.6626(10) 0.1694(18) 0.7744(19) 0.132(4) Uani 0.488(9) 1 d D . P B 4
F2 F 0.906(2) 0.171(4) 0.6424(16) 0.150(8) Uani 0.488(9) 1 d D . P B 4
F1 F 0.840(2) 0.1568(16) 0.8397(14) 0.142(5) Uani 0.488(9) 1 d D . P B 4

loop_
_atom_site_aniso_label
_atom_site_aniso_U_11
_atom_site_aniso_U_22
_atom_site_aniso_U_33
_atom_site_aniso_U_23
_atom_site_aniso_U_13
_atom_site_aniso_U_12
Ir1 0.03567(19) 0.03247(17) 0.1040(3) 0.00189(15) -0.02575(17) 0.00277(11)
N1 0.037(3) 0.032(3) 0.074(5) -0.003(3) -0.011(3) 0.002(3)
N2 0.032(3) 0.042(3) 0.066(4) 0.003(3) -0.016(3) 0.005(3)
C1 0.039(4) 0.040(4) 0.051(5) -0.001(3) -0.011(3) -0.003(3)
C2 0.039(4) 0.042(4) 0.060(5) 0.006(3) -0.019(4) -0.004(3)
C3 0.045(5) 0.060(5) 0.077(6) 0.006(4) -0.020(4) -0.001(4)
C4 0.051(5) 0.075(6) 0.083(7) 0.012(5) -0.025(5) -0.024(5)
C5 0.063(6) 0.048(4) 0.072(6) 0.003(4) -0.027(5) -0.017(4)
C6 0.065(5) 0.039(4) 0.060(5) 0.001(3) -0.021(4) -0.008(4)
C7 0.034(4) 0.039(4) 0.117(8) 0.002(5) -0.013(5) 0.007(3)
C8 0.065(6) 0.069(6) 0.146(10) 0.029(6) -0.054(7) 0.006(5)
C9 0.088(10) 0.064(8) 0.32(3) 0.050(12) -0.106(14) 0.001(7)
C10 0.060(8) 0.045(7) 0.37(3) 0.014(12) -0.052(13) 0.020(6)
C11 0.060(8) 0.063(8) 0.27(2) -0.024(10) 0.002(11) 0.019(6)
C12 0.051(6) 0.050(5) 0.160(11) -0.007(6) 0.003(7) 0.007(4)
C20 0.043(4) 0.032(3) 0.064(5) 0.001(3) -0.017(4) 0.001(3)
C21 0.057(5) 0.041(4) 0.074(6) -0.012(4) -0.023(4) 0.008(4)
C22 0.038(4) 0.040(4) 0.078(6) -0.002(4) -0.019(4) 0.002(3)
C23 0.037(4) 0.038(4) 0.085(7) -0.001(4) 0.005(4) -0.001(3)
C24 0.091(7) 0.049(5) 0.065(6) 0.006(4) -0.006(5) 0.006(5)
C25 0.36(3) 0.152(15) 0.065(9) -0.007(9) -0.043(13) 0.119(18)
C26 0.092(9) 0.075(7) 0.114(10) -0.009(6) 0.028(7) 0.027(6)
C27 0.094(8) 0.069(6) 0.120(9) -0.011(6) -0.063(7) 0.025(6)
C28 0.202(16) 0.111(10) 0.083(8) -0.037(7) -0.063(9) 0.096(11)
C29 0.077(6) 0.033(4) 0.106(8) 0.003(4) -0.042(6) 0.007(4)
B1 0.060(7) 0.062(7) 0.147(13) -0.004(7) -0.030(8) 0.014(6)
F4A 0.093(9) 0.135(11) 0.189(14) -0.020(9) -0.070(9) -0.006(7)
F3A 0.132(13) 0.061(5) 0.17(2) -0.005(9) -0.088(17) 0.012(6)
F2A 0.124(11) 0.168(11) 0.152(16) -0.016(13) -0.035(10) 0.066(11)
F1A 0.135(11) 0.115(9) 0.192(13) 0.019(8) -0.078(11) -0.022(8)
F3 0.132(13) 0.061(5) 0.17(2) -0.005(9) -0.088(17) 0.012(6)
F4 0.093(9) 0.135(11) 0.189(14) -0.020(9) -0.070(9) -0.006(7)
F2 0.124(11) 0.168(11) 0.152(16) -0.016(13) -0.035(10) 0.066(11)
F1 0.135(11) 0.115(9) 0.192(13) 0.019(8) -0.078(11) -0.022(8)

loop_
_atom_type_symbol
_atom_type_description
_atom_type_scat_dispersion_real
_atom_type_scat_dispersion_imag
_atom_type_scat_source
H H 0.0000 0.0000 'International Tables Vol C Tables 4.2.6.8 and 6.1.1.4'
C C 0.0033 0.0016 'International Tables Vol C Tables 4.2.6.8 and 6.1.1.4'
N N 0.0061 0.0033 'International Tables Vol C Tables 4.2.6.8 and 6.1.1.4'
F F 0.0171 0.0103 'International Tables Vol C Tables 4.2.6.8 and 6.1.1.4'
Ir Ir -1.4442 7.9887 'International Tables Vol C Tables 4.2.6.8 and 6.1.1.4'
B B 0.0013 0.0007 'International Tables Vol C Tables 4.2.6.8 and 6.1.1.4'

loop_
_geom_angle_atom_site_label_1
_geom_angle_atom_site_label_2
_geom_angle_atom_site_label_3
_geom_angle
N2 Ir1 N1 78.0(2)
N2 Ir1 C23 165.1(3)
N1 Ir1 C23 108.0(3)
N2 Ir1 C22 153.8(3)
N1 Ir1 C22 110.3(3)
C23 Ir1 C22 37.8(3)
N2 Ir1 C24 127.7(3)
N1 Ir1 C24 135.3(3)
C23 Ir1 C24 39.0(4)
C22 Ir1 C24 64.3(4)
N2 Ir1 C21 121.2(3)
N1 Ir1 C21 141.1(3)
C23 Ir1 C21 62.8(3)
C22 Ir1 C21 38.2(3)
C24 Ir1 C21 62.7(4)
N2 Ir1 C20 109.5(3)
N1 Ir1 C20 171.8(3)
C23 Ir1 C20 63.9(3)
C22 Ir1 C20 64.6(3)
C24 Ir1 C20 37.3(3)
C21 Ir1 C20 38.0(3)
N2 Ir1 C13B 80.0(6)
N1 Ir1 C13B 76.4(6)
C23 Ir1 C13B 88.1(6)
C22 Ir1 C13B 125.7(6)
C24 Ir1 C13B 74.1(6)
C21 Ir1 C13B 136.2(6)
C20 Ir1 C13B 101.1(6)
N2 Ir1 C13A 77.2(6)
N1 Ir1 C13A 76.0(6)
C23 Ir1 C13A 117.3(6)
C22 Ir1 C13A 80.9(6)
C24 Ir1 C13A 138.7(7)
C21 Ir1 C13A 76.4(6)
C20 Ir1 C13A 108.5(6)
C1 N1 Ir1 117.7(5)
C2 N2 C7 118.6(6)
C2 N2 Ir1 117.7(5)
C7 N2 Ir1 123.7(5)
N1 C1 C6 126.6(7)
N1 C1 C2 113.5(6)
C6 C1 C2 119.9(7)
N2 C2 C3 128.5(7)
N2 C2 C1 113.0(6)
C3 C2 C1 118.5(7)
C4 C3 C2 120.3(8)
C3 C4 C5 120.8(8)
C6 C5 C4 121.6(8)
C5 C6 C1 118.9(8)
C8 C7 C12 123.0(9)
C8 C7 N2 120.6(9)
C12 C7 N2 116.4(9)
C7 C8 C9 117.6(15)
C10 C9 C8 121.0(18)
C9 C10 C11 121.0(12)
C10 C11 C12 121.3(17)
C7 C12 C11 116.1(15)
C24 C20 C21 106.7(7)
C24 C20 C29 127.4(8)
C21 C20 C29 125.6(7)
C24 C20 Ir1 70.5(5)
C21 C20 Ir1 70.6(4)
C29 C20 Ir1 128.3(6)
C22 C21 C20 109.5(7)
C22 C21 C28 126.2(8)
C20 C21 C28 124.1(8)
C22 C21 Ir1 69.6(4)
C20 C21 Ir1 71.5(4)
C28 C21 Ir1 128.7(9)
C23 C22 C21 106.9(7)
C23 C22 C27 125.9(8)
C21 C22 C27 127.1(9)
C23 C22 Ir1 70.9(5)
C21 C22 Ir1 72.2(5)
C27 C22 Ir1 126.0(6)
C22 C23 C24 108.8(7)
C22 C23 C26 126.3(9)
C24 C23 C26 124.9(10)
C22 C23 Ir1 71.4(4)
C24 C23 Ir1 71.6(5)
C26 C23 Ir1 125.3(7)
C20 C24 C23 108.0(8)
C20 C24 C25 125.7(10)
C23 C24 C25 126.0(10)
C20 C24 Ir1 72.2(5)
C23 C24 Ir1 69.4(5)
C25 C24 Ir1 128.2(12)
F2A B1 F1A 116.7(17)
F4 B1 F2 121.3(18)
F4 B1 F3 115.2(19)
F2 B1 F3 109.7(19)
F2A B1 F3A 111.9(18)
F1A B1 F3A 108.1(15)
F2A B1 F4A 110.1(14)
F1A B1 F4A 102.0(11)
F3A B1 F4A 107.2(15)
F4 B1 F1 98.3(11)
F2 B1 F1 102.0(14)
F3 B1 F1 107.7(18)

loop_
_geom_bond_atom_site_label_1
_geom_bond_atom_site_label_2
_geom_bond_distance
Ir1 N2 1.974(6)
Ir1 N1 1.975(6)
Ir1 C23 2.157(8)
Ir1 C22 2.163(8)
Ir1 C24 2.187(9)
Ir1 C21 2.197(8)
Ir1 C20 2.209(7)
Ir1 C13B 2.368(19)
Ir1 C13A 2.39(2)
N1 C1 1.336(9)
N2 C2 1.345(9)
N2 C7 1.428(9)
C1 C6 1.421(10)
C1 C2 1.426(10)
C2 C3 1.400(11)
C3 C4 1.363(13)
C4 C5 1.396(13)
C5 C6 1.348(12)
C7 C8 1.378(15)
C7 C12 1.405(16)
C8 C9 1.397(17)
C9 C10 1.36(3)
C10 C11 1.36(3)
C11 C12 1.409(17)
C20 C24 1.406(12)
C20 C21 1.434(12)
C20 C29 1.494(10)
C21 C22 1.426(10)
C21 C28 1.487(14)
C22 C23 1.399(13)
C22 C27 1.489(12)
C23 C24 1.450(13)
C23 C26 1.500(12)
C24 C25 1.461(16)
B1 F2A 1.394(2)
B1 F4 1.394(2)
B1 F1A 1.394(2)
B1 F2 1.395(2)
B1 F3 1.395(2)
B1 F3A 1.395(2)
B1 F4A 1.398(2)
B1 F1 1.398(2)

loop_
_geom_torsion_atom_site_label_1
_geom_torsion_atom_site_label_2
_geom_torsion_atom_site_label_3
_geom_torsion_atom_site_label_4
_geom_torsion
Ir1 N1 C1 C6 -179.6(6)
Ir1 N1 C1 C2 0.7(9)
C7 N2 C2 C3 -1.5(13)
Ir1 N2 C2 C3 179.4(7)
C7 N2 C2 C1 178.9(7)
Ir1 N2 C2 C1 -0.2(9)
N1 C1 C2 N2 -0.3(10)
C6 C1 C2 N2 179.9(7)
N1 C1 C2 C3 -180.0(7)
C6 C1 C2 C3 0.3(12)
N2 C2 C3 C4 -179.4(9)
C1 C2 C3 C4 0.1(13)
C2 C3 C4 C5 -0.8(15)
C3 C4 C5 C6 1.0(15)
C4 C5 C6 C1 -0.6(13)
N1 C1 C6 C5 -179.8(8)
C2 C1 C6 C5 0.0(12)
C2 N2 C7 C8 -87.6(10)
Ir1 N2 C7 C8 91.4(10)
C2 N2 C7 C12 93.9(10)
Ir1 N2 C7 C12 -87.1(9)
C12 C7 C8 C9 -0.5(15)
N2 C7 C8 C9 -178.9(9)
C7 C8 C9 C10 1.3(19)
C8 C9 C10 C11 -1(2)
C9 C10 C11 C12 1(2)
C8 C7 C12 C11 -0.2(15)
N2 C7 C12 C11 178.3(9)
C10 C11 C12 C7 0.1(19)
C24 C20 C21 C22 -2.2(10)
C29 C20 C21 C22 -176.8(8)
Ir1 C20 C21 C22 59.4(6)
C24 C20 C21 C28 173.7(11)
C29 C20 C21 C28 -0.9(15)
Ir1 C20 C21 C28 -124.7(11)
C24 C20 C21 Ir1 -61.6(6)
C29 C20 C21 Ir1 123.8(8)
C20 C21 C22 C23 2.3(9)
C28 C21 C22 C23 -173.5(11)
Ir1 C21 C22 C23 62.8(5)
C20 C21 C22 C27 177.4(9)
C28 C21 C22 C27 1.6(16)
Ir1 C21 C22 C27 -122.1(9)
C20 C21 C22 Ir1 -60.6(6)
C28 C21 C22 Ir1 123.7(12)
C21 C22 C23 C24 -1.5(9)
C27 C22 C23 C24 -176.7(9)
Ir1 C22 C23 C24 62.2(6)
C21 C22 C23 C26 175.7(9)
C27 C22 C23 C26 0.5(15)
Ir1 C22 C23 C26 -120.6(10)
C21 C22 C23 Ir1 -63.7(6)
C27 C22 C23 Ir1 121.1(9)
C21 C20 C24 C23 1.2(10)
C29 C20 C24 C23 175.7(8)
Ir1 C20 C24 C23 -60.4(6)
C21 C20 C24 C25 -173.7(15)
C29 C20 C24 C25 1(2)
Ir1 C20 C24 C25 124.6(16)
C21 C20 C24 Ir1 61.6(6)
C29 C20 C24 Ir1 -123.9(8)
C22 C23 C24 C20 0.2(10)
C26 C23 C24 C20 -177.1(9)
Ir1 C23 C24 C20 62.2(7)
C22 C23 C24 C25 175.1(15)
C26 C23 C24 C25 -2(2)
Ir1 C23 C24 C25 -122.9(16)
C22 C23 C24 Ir1 -62.0(6)
C26 C23 C24 Ir1 120.7(10)
